data_2207704
loop_
_publ_author_name
'He, Jun-Hong'
'Yue, Lei'
'Li, Xiao-Zeng'
'Zhang, Wen-Qin'
'Liu, Bao-Lin'

_publ_section_title
;[Dimethyl
 5,6,7,8,15,16-hexahydro-6,7-dioxo-5,8,14,17-tetraazadibenzo[<i>a</i>,<i>g</i>]cyclotetradeca-3,9,13,17-tetraene-13,18-dicarboxylato-\k^4^<i>N</i>,<i>N</i>',<i>N</i>''',<i>N</i>'''']copper(II)
;
_journal_coeditor_code XU6076
_journal_issue 12
_journal_name_full 'Acta Crystallographica Section E'
_journal_page_first m2709
_journal_page_last m2710
_journal_paper_doi 10.1107/S160053680503833X
_journal_volume 61
_journal_year 2005
_chemical_formula_iupac '[Cu (C22 H18 N4 O6)]'
_chemical_formula_moiety 'C22 H18 Cu N4 O6'
_chemical_formula_sum 'C22 H18 Cu N4 O6'
_chemical_formula_weight 497.94
_chemical_name_systematic
;
[Dimethyl 5,6,7,8,15,16-hexahydro-6,7-dioxo-5,8,14,17-
tetraazadibenzo[a,g]cyclotetradeca-3,9,13,17-tetraene-13,18-dicarboxylato-
\k^4^N,N',N''',N'''']copper(II)
;
_space_group_IT_number 14
_symmetry_cell_setting monoclinic
_symmetry_space_group_name_Hall '-P 2ybc'
_symmetry_space_group_name_H-M 'P 1 21/c 1'
_atom_sites_solution_hydrogens geom
_atom_sites_solution_primary direct
_atom_sites_solution_secondary difmap
_cell_angle_alpha 90.00
_cell_angle_beta 97.223(2)
_cell_angle_gamma 90.00
_cell_formula_units_Z 4
_cell_length_a 9.6256(15)
_cell_length_b 15.676(3)
_cell_length_c 13.502(2)
_cell_measurement_reflns_used 2259
_cell_measurement_temperature 293(2)
_cell_measurement_theta_max 23.2
_cell_measurement_theta_min 2.5
_cell_volume 2021.2(6)
_computing_cell_refinement 'SAINT (Bruker, 1997)'
_computing_data_collection 'SMART (Bruker, 1997)'
_computing_data_reduction SAINT
_computing_molecular_graphics 'SHELXTL (Bruker, 1997)'
_computing_publication_material SHELXTL
_computing_structure_refinement 'SHELXL97 (Sheldrick, 1997)'
_computing_structure_solution 'SHELXS97 (Sheldrick, 1997)'
_diffrn_ambient_temperature 293(2)
_diffrn_measured_fraction_theta_full 1.00
_diffrn_measured_fraction_theta_max 1.00
_diffrn_measurement_device_type 'Bruker SMART APEX II CCD area-detector'
_diffrn_measurement_method '\f and \w'
_diffrn_radiation_monochromator graphite
_diffrn_radiation_source 'fine-focus sealed tube'
_diffrn_radiation_type 'Mo K\a'
_diffrn_radiation_wavelength 0.71073
_diffrn_reflns_av_R_equivalents 0.036
_diffrn_reflns_av_sigmaI/netI 0.043
_diffrn_reflns_limit_h_max 11
_diffrn_reflns_limit_h_min -10
_diffrn_reflns_limit_k_max 18
_diffrn_reflns_limit_k_min -16
_diffrn_reflns_limit_l_max 16
_diffrn_reflns_limit_l_min -16
_diffrn_reflns_number 10870
_diffrn_reflns_theta_full 25.0
_diffrn_reflns_theta_max 25.0
_diffrn_reflns_theta_min 2.0
_diffrn_standards_decay_% 0
_diffrn_standards_interval_count 0
_diffrn_standards_interval_time 0
_diffrn_standards_number 0
_exptl_absorpt_coefficient_mu 1.132
_exptl_absorpt_correction_T_max 0.854
_exptl_absorpt_correction_T_min 0.694
_exptl_absorpt_correction_type multi-scan
_exptl_absorpt_process_details '(SADABS; Sheldrick, 1996)'
_exptl_crystal_colour brown
_exptl_crystal_density_diffrn 1.636
_exptl_crystal_density_method 'not measured'
_exptl_crystal_description block
_exptl_crystal_F_000 1020
_exptl_crystal_size_max 0.24
_exptl_crystal_size_mid 0.20
_exptl_crystal_size_min 0.14
_refine_diff_density_max 0.29
_refine_diff_density_min -0.20
_refine_ls_extinction_method none
_refine_ls_goodness_of_fit_ref 1.013
_refine_ls_hydrogen_treatment constr
_refine_ls_matrix_type full
_refine_ls_number_parameters 319
_refine_ls_number_reflns 3567
_refine_ls_number_restraints 30
_refine_ls_restrained_S_all 1.036
_refine_ls_R_factor_all 0.061
_refine_ls_R_factor_gt 0.037
_refine_ls_shift/su_max 0.000
_refine_ls_shift/su_mean 0.000
_refine_ls_structure_factor_coef Fsqd
_refine_ls_weighting_details 'calc w = 1/[\s^2^(Fo^2^)+(0.0592P)^2^+0.1852P] where P = (Fo^2^+2Fc^2^)/3'
_refine_ls_weighting_scheme calc
_refine_ls_wR_factor_gt 0.092
_refine_ls_wR_factor_ref 0.105
_reflns_number_gt 2529
_reflns_number_total 3567
_reflns_threshold_expression I>2\s(I)
_cod_data_source_file xu6076.cif
_cod_data_source_block I
_cod_depositor_comments
;
The following automatic conversions were performed:
'_symmetry_cell_setting' value 'Monoclinic' changed to 'monoclinic'
according to '/home/saulius/struct/CIF-dictionaries/cif_core.dic'
dictionary named 'cif_core.dic' version 2.4.1 from 2010-06-29.

Automatic conversion script
Id: cif_fix_enum 1527 2010-12-29 10:47:43Z saulius 

The following automatic conversions were performed:

'_symmetry_cell_setting' value 'Monoclinic' changed to 'monoclinic'
according to /home/saulius/struct/CIF-dictionaries/cif_core.dic
dictionary named 'cif_core.dic' version 2.4.1 from 2010-06-29.

Automatic conversion script
Id: cif_fix_values 1715 2011-07-08 13:25:40Z adriana 
;
_cod_original_cell_volume 2021.1(6)
_cod_original_sg_symbol_H-M 'P 21/c'
_cod_database_code 2207704
_cod_database_fobs_code 2207704

loop_
_symmetry_equiv_pos_as_xyz
'x, y, z'
'-x, y+1/2, -z+1/2'
'-x, -y, -z'
'x, -y-1/2, z-1/2'

loop_
_atom_site_label
_atom_site_fract_x
_atom_site_fract_y
_atom_site_fract_z
_atom_site_U_iso_or_equiv
_atom_site_adp_type
_atom_site_calc_flag
_atom_site_refinement_flags
_atom_site_occupancy
_atom_site_disorder_assembly
_atom_site_disorder_group
_atom_site_type_symbol
Cu1 0.43114(4) 0.12597(2) 0.57013(3) 0.04410(15) Uani d . 1 A . Cu
O1 0.8200(3) 0.05498(18) 0.6439(3) 0.1046(11) Uani d . 1 . . O
O2 0.8110(3) 0.21745(18) 0.5926(2) 0.0967(10) Uani d . 1 . . O
O3 0.0993(3) 0.37378(17) 0.5006(2) 0.0882(9) Uani d . 1 A . O
O4 0.1010(2) 0.29526(16) 0.36231(19) 0.0672(7) Uani d . 1 A . O
O5 0.1662(2) -0.03430(16) 0.7830(2) 0.0722(7) Uani d . 1 A . O
O6 0.0922(3) -0.10584(19) 0.6437(2) 0.0968(10) Uani d . 1 A . O
N1 0.5781(2) 0.04858(16) 0.61971(18) 0.0445(6) Uani d . 1 . . N
N2 0.5729(2) 0.20519(16) 0.54215(18) 0.0458(6) Uani d . 1 . . N
N3 0.2785(2) 0.20437(18) 0.5298(2) 0.0536(7) Uani d D 1 . . N
N4 0.2840(3) 0.05324(19) 0.6087(2) 0.0629(8) Uani d D 1 . . N
C1 0.7046(3) 0.0854(2) 0.6181(3) 0.0579(9) Uani d . 1 . . C
C2 0.7006(3) 0.1781(2) 0.5814(2) 0.0559(8) Uani d . 1 . . C
C3 0.5523(3) 0.2852(2) 0.4960(2) 0.0493(8) Uani d . 1 A . C
C4 0.6645(4) 0.3350(3) 0.4710(3) 0.0741(11) Uani d . 1 . . C
H4 0.7557 0.3156 0.4882 0.089 Uiso calc R 1 . . H
C5 0.6431(5) 0.4105(3) 0.4225(3) 0.0884(13) Uani d . 1 . . C
H5 0.7203 0.4417 0.4080 0.106 Uiso calc R 1 . . H
C6 0.5119(5) 0.4424(3) 0.3942(3) 0.0798(12) Uani d . 1 . . C
H6 0.4989 0.4940 0.3602 0.096 Uiso calc R 1 . . H
C7 0.4011(4) 0.3961(2) 0.4175(3) 0.0667(10) Uani d . 1 A . C
H7 0.3113 0.4171 0.3989 0.080 Uiso calc R 1 . . H
C8 0.4164(3) 0.3183(2) 0.4682(2) 0.0507(8) Uani d . 1 . . C
C9 0.2878(3) 0.2767(2) 0.4871(2) 0.0518(8) Uani d . 1 A . C
C10 0.1467(11) 0.1734(7) 0.5643(11) 0.070(4) Uani d PDU 0.50 A 1 C
H10A 0.1410 0.1937 0.6315 0.084 Uiso calc PR 0.50 A 1 H
H10B 0.0668 0.1956 0.5210 0.084 Uiso calc PR 0.50 A 1 H
C11 0.1436(7) 0.0797(5) 0.5629(7) 0.061(2) Uani d PDU 0.50 A 1 C
H11A 0.1247 0.0586 0.4950 0.073 Uiso calc PR 0.50 A 1 H
H11B 0.0721 0.0583 0.6011 0.073 Uiso calc PR 0.50 A 1 H
C10' 0.1398(10) 0.1630(8) 0.5297(9) 0.065(4) Uani d PDU 0.50 A 2 C
H10C 0.0677 0.2054 0.5347 0.078 Uiso calc PR 0.50 A 2 H
H10D 0.1155 0.1304 0.4690 0.078 Uiso calc PR 0.50 A 2 H
C11' 0.1541(7) 0.1064(5) 0.6177(6) 0.057(2) Uani d PDU 0.50 A 2 C
H11C 0.0723 0.0702 0.6173 0.068 Uiso calc PR 0.50 A 2 H
H11D 0.1656 0.1394 0.6789 0.068 Uiso calc PR 0.50 A 2 H
C12 0.3000(3) -0.0188(2) 0.6527(2) 0.0546(8) Uani d . 1 A . C
C13 0.4298(3) -0.0653(2) 0.6730(2) 0.0491(8) Uani d . 1 . . C
C14 0.4207(4) -0.1471(2) 0.7135(3) 0.0657(10) Uani d . 1 A . C
H14 0.3328 -0.1677 0.7232 0.079 Uiso calc R 1 . . H
C15 0.5340(5) -0.1975(2) 0.7392(3) 0.0794(12) Uani d . 1 . . C
H15 0.5246 -0.2512 0.7669 0.095 Uiso calc R 1 A . H
C16 0.6617(5) -0.1672(3) 0.7233(3) 0.0842(13) Uani d . 1 A . C
H16 0.7404 -0.2010 0.7401 0.101 Uiso calc R 1 . . H
C17 0.6773(4) -0.0876(2) 0.6831(3) 0.0694(10) Uani d . 1 . . C
H17 0.7664 -0.0694 0.6730 0.083 Uiso calc R 1 A . H
C18 0.5635(3) -0.0335(2) 0.6571(2) 0.0487(8) Uani d . 1 A . C
C19 0.1515(4) 0.3230(2) 0.4523(3) 0.0619(9) Uani d . 1 . . C
C20 -0.0364(4) 0.3267(3) 0.3211(3) 0.0931(14) Uani d . 1 . . C
H20A -0.1058 0.3049 0.3597 0.140 Uiso calc R 1 A . H
H20B -0.0573 0.3081 0.2532 0.140 Uiso calc R 1 . . H
H20C -0.0367 0.3879 0.3233 0.140 Uiso calc R 1 . . H
C21 0.1716(4) -0.0593(2) 0.6915(3) 0.0686(10) Uani d . 1 . . C
C22 0.0538(4) -0.0708(3) 0.8335(4) 0.0925(14) Uani d . 1 . . C
H22A -0.0353 -0.0538 0.7992 0.139 Uiso calc R 1 A . H
H22B 0.0624 -0.0506 0.9012 0.139 Uiso calc R 1 . . H
H22C 0.0607 -0.1319 0.8333 0.139 Uiso calc R 1 . . H

loop_
_atom_site_aniso_label
_atom_site_aniso_U_11
_atom_site_aniso_U_22
_atom_site_aniso_U_33
_atom_site_aniso_U_12
_atom_site_aniso_U_13
_atom_site_aniso_U_23
Cu1 0.0289(2) 0.0586(3) 0.0445(2) -0.00090(16) 0.00360(15) 0.00254(17)
O1 0.0342(15) 0.0834(19) 0.190(3) 0.0035(14) -0.0118(17) 0.026(2)
O2 0.0420(15) 0.093(2) 0.148(3) -0.0196(14) -0.0149(16) 0.0361(19)
O3 0.080(2) 0.095(2) 0.094(2) 0.0390(16) 0.0277(17) -0.0054(16)
O4 0.0386(13) 0.0870(17) 0.0734(17) 0.0153(12) -0.0026(12) 0.0046(13)
O5 0.0524(15) 0.0826(18) 0.0840(19) -0.0154(13) 0.0177(14) 0.0183(14)
O6 0.071(2) 0.105(2) 0.107(2) -0.0433(17) -0.0187(17) 0.0173(18)
N1 0.0353(14) 0.0571(16) 0.0415(14) 0.0025(12) 0.0058(11) -0.0018(12)
N2 0.0312(13) 0.0598(16) 0.0464(14) -0.0002(12) 0.0049(11) 0.0007(12)
N3 0.0324(14) 0.0664(18) 0.0622(17) 0.0009(12) 0.0072(12) 0.0066(14)
N4 0.0332(15) 0.075(2) 0.080(2) -0.0028(14) 0.0024(14) 0.0250(16)
C1 0.0342(18) 0.066(2) 0.071(2) 0.0041(16) -0.0017(16) -0.0051(18)
C2 0.0338(18) 0.071(2) 0.062(2) -0.0055(16) 0.0037(15) 0.0027(17)
C3 0.0411(17) 0.066(2) 0.0411(17) -0.0015(15) 0.0074(14) 0.0015(15)
C4 0.052(2) 0.089(3) 0.084(3) -0.007(2) 0.019(2) 0.023(2)
C5 0.070(3) 0.099(3) 0.099(3) -0.014(3) 0.023(3) 0.037(3)
C6 0.085(3) 0.079(3) 0.077(3) -0.004(2) 0.017(2) 0.026(2)
C7 0.065(3) 0.074(2) 0.062(2) 0.008(2) 0.0107(19) 0.0164(18)
C8 0.0468(19) 0.061(2) 0.0446(17) -0.0012(15) 0.0074(14) 0.0036(15)
C9 0.0414(18) 0.061(2) 0.0527(19) 0.0081(15) 0.0058(15) 0.0006(16)
C10 0.038(5) 0.081(7) 0.093(8) 0.004(4) 0.019(5) 0.004(6)
C11 0.042(4) 0.074(5) 0.065(5) -0.006(3) -0.001(4) 0.015(4)
C10' 0.032(5) 0.076(6) 0.086(7) -0.002(4) 0.006(4) 0.015(5)
C11' 0.030(3) 0.072(5) 0.070(5) -0.001(3) 0.013(4) 0.012(4)
C12 0.0444(19) 0.068(2) 0.0489(19) -0.0110(16) -0.0046(15) 0.0036(16)
C13 0.054(2) 0.0529(19) 0.0402(17) 0.0001(15) 0.0036(14) -0.0043(14)
C14 0.080(3) 0.062(2) 0.057(2) -0.002(2) 0.018(2) 0.0051(17)
C15 0.103(4) 0.062(2) 0.078(3) 0.019(3) 0.030(3) 0.015(2)
C16 0.094(3) 0.078(3) 0.084(3) 0.040(3) 0.024(3) 0.020(2)
C17 0.060(2) 0.073(2) 0.078(3) 0.0203(19) 0.020(2) 0.012(2)
C18 0.0473(19) 0.062(2) 0.0370(16) 0.0070(15) 0.0045(14) -0.0062(14)
C19 0.047(2) 0.071(2) 0.070(2) 0.0083(18) 0.0140(19) 0.014(2)
C20 0.045(2) 0.120(4) 0.109(3) 0.021(2) -0.012(2) 0.017(3)
C21 0.047(2) 0.072(3) 0.083(3) -0.0145(19) -0.005(2) 0.019(2)
C22 0.064(3) 0.101(3) 0.119(4) -0.011(2) 0.035(3) 0.037(3)

loop_
_atom_type_symbol
_atom_type_description
_atom_type_scat_dispersion_real
_atom_type_scat_dispersion_imag
_atom_type_scat_source
C C 0.0033 0.0016
; International Tables
Vol. C, Tables 4.2.6.8 and 6.1.1.4
;
H H 0.0000 0.0000
; International Tables
Vol. C, Tables 4.2.6.8 and 6.1.1.4
;
N N 0.0061 0.0033
; International Tables
Vol. C, Tables 4.2.6.8 and 6.1.1.4
;
O O 0.0106 0.0060
; International Tables
Vol. C, Tables 4.2.6.8 and 6.1.1.4
;
Cu Cu 0.3201 1.2651
; International Tables
Vol. C, Tables 4.2.6.8 and 6.1.1.4
;

loop_
_geom_angle_atom_site_label_1
_geom_angle_atom_site_label_2
_geom_angle_atom_site_label_3
_geom_angle
_geom_angle_publ_flag
N2 Cu1 N1 88.06(11) yes
N2 Cu1 N4 174.45(12) yes
N1 Cu1 N4 93.78(11) yes
N2 Cu1 N3 93.84(11) yes
N1 Cu1 N3 175.81(10) yes
N4 Cu1 N3 83.99(11) yes
C19 O4 C20 116.8(3) ?
C21 O5 C22 116.3(3) ?
C1 N1 C18 122.1(3) ?
C1 N1 Cu1 110.6(2) ?
C18 N1 Cu1 127.3(2) ?
C2 N2 C3 121.9(3) ?
C2 N2 Cu1 110.8(2) ?
C3 N2 Cu1 127.0(2) ?
C9 N3 C10' 120.0(5) ?
C9 N3 C10 122.7(5) ?
C9 N3 Cu1 126.5(2) ?
C10' N3 Cu1 111.9(5) ?
C10 N3 Cu1 110.5(5) ?
C12 N4 C11 119.6(4) ?
C12 N4 C11' 120.0(4) ?
C12 N4 Cu1 126.6(2) ?
C11 N4 Cu1 112.6(4) ?
C11' N4 Cu1 109.6(3) ?
O1 C1 N1 128.3(3) ?
O1 C1 C2 116.6(3) ?
N1 C1 C2 115.1(3) ?
O2 C2 N2 128.8(3) ?
O2 C2 C1 116.9(3) ?
N2 C2 C1 114.3(3) ?
N2 C3 C4 122.1(3) ?
N2 C3 C8 121.4(3) ?
C4 C3 C8 116.4(3) ?
C5 C4 C3 121.7(4) ?
C5 C4 H4 119.2 ?
C3 C4 H4 119.2 ?
C4 C5 C6 122.2(4) ?
C4 C5 H5 118.9 ?
C6 C5 H5 118.9 ?
C7 C6 C5 117.6(4) ?
C7 C6 H6 121.2 ?
C5 C6 H6 121.2 ?
C6 C7 C8 122.9(4) ?
C6 C7 H7 118.6 ?
C8 C7 H7 118.6 ?
C7 C8 C3 119.1(3) ?
C7 C8 C9 116.1(3) ?
C3 C8 C9 124.8(3) ?
N3 C9 C8 125.9(3) ?
N3 C9 C19 117.1(3) ?
C8 C9 C19 116.9(3) ?
C11 C10 N3 109.8(8) ?
C11 C10 H10A 109.7 ?
N3 C10 H10A 109.7 ?
C11 C10 H10B 109.7 ?
N3 C10 H10B 109.7 ?
H10A C10 H10B 108.2 ?
C10 C11 N4 105.1(7) ?
C10 C11 H11A 110.7 ?
N4 C11 H11A 110.7 ?
C10 C11 H11B 110.7 ?
N4 C11 H11B 110.7 ?
H11A C11 H11B 108.8 ?
C11' C10' N3 105.7(7) ?
C11' C10' H10C 110.6 ?
N3 C10' H10C 110.6 ?
C11' C10' H10D 110.6 ?
N3 C10' H10D 110.6 ?
H10C C10' H10D 108.7 ?
C10' C11' N4 105.1(7) ?
C10' C11' H11C 110.7 ?
N4 C11' H11C 110.7 ?
C10' C11' H11D 110.7 ?
N4 C11' H11D 110.7 ?
H11C C11' H11D 108.8 ?
N4 C12 C13 125.9(3) ?
N4 C12 C21 118.0(3) ?
C13 C12 C21 116.1(3) ?
C14 C13 C18 118.9(3) ?
C14 C13 C12 116.2(3) ?
C18 C13 C12 124.9(3) ?
C15 C14 C13 123.0(4) ?
C15 C14 H14 118.5 ?
C13 C14 H14 118.5 ?
C14 C15 C16 118.0(4) ?
C14 C15 H15 121.0 ?
C16 C15 H15 121.0 ?
C15 C16 C17 121.7(4) ?
C15 C16 H16 119.1 ?
C17 C16 H16 119.1 ?
C16 C17 C18 121.9(4) ?
C16 C17 H17 119.0 ?
C18 C17 H17 119.0 ?
N1 C18 C17 122.7(3) ?
N1 C18 C13 120.9(3) ?
C17 C18 C13 116.4(3) ?
O3 C19 O4 126.6(3) ?
O3 C19 C9 124.1(4) ?
O4 C19 C9 109.2(3) ?
O4 C20 H20A 109.5 ?
O4 C20 H20B 109.5 ?
H20A C20 H20B 109.5 ?
O4 C20 H20C 109.5 ?
H20A C20 H20C 109.5 ?
H20B C20 H20C 109.5 ?
O6 C21 O5 126.8(4) ?
O6 C21 C12 124.0(4) ?
O5 C21 C12 109.2(3) ?
O5 C22 H22A 109.5 ?
O5 C22 H22B 109.5 ?
H22A C22 H22B 109.5 ?
O5 C22 H22C 109.5 ?
H22A C22 H22C 109.5 ?
H22B C22 H22C 109.5 ?

loop_
_geom_bond_atom_site_label_1
_geom_bond_atom_site_label_2
_geom_bond_distance
_geom_bond_publ_flag
Cu1 N1 1.919(2) yes
Cu1 N2 1.918(2) yes
Cu1 N3 1.940(3) yes
Cu1 N4 1.940(3) yes
O1 C1 1.219(4) ?
O2 C2 1.222(4) ?
O3 C19 1.181(4) ?
O4 C19 1.324(4) ?
O4 C20 1.455(4) ?
O5 C21 1.304(5) ?
O5 C22 1.465(4) ?
O6 C21 1.187(4) ?
N1 C1 1.349(4) ?
N1 C18 1.395(4) yes
N2 C2 1.344(4) ?
N2 C3 1.403(4) yes
N3 C9 1.280(4) yes
N3 C10' 1.484(8) ?
N3 C10 1.487(8) ?
N4 C12 1.276(4) yes
N4 C11 1.474(6) ?
N4 C11' 1.520(6) ?
C1 C2 1.535(5) ?
C3 C4 1.407(4) ?
C3 C8 1.414(4) ?
C4 C5 1.357(6) ?
C4 H4 0.9300 ?
C5 C6 1.367(6) ?
C5 H5 0.9300 ?
C6 C7 1.359(5) ?
C6 H6 0.9300 ?
C7 C8 1.397(5) ?
C7 H7 0.9300 ?
C8 C9 1.450(4) ?
C9 C19 1.521(4) ?
C10 C11 1.469(9) ?
C10 H10A 0.9700 ?
C10 H10B 0.9700 ?
C11 H11A 0.9700 ?
C11 H11B 0.9700 ?
C10' C11' 1.475(9) ?
C10' H10C 0.9700 ?
C10' H10D 0.9700 ?
C11' H11C 0.9700 ?
C11' H11D 0.9700 ?
C12 C13 1.443(5) ?
C12 C21 1.538(5) ?
C13 C14 1.400(5) ?
C13 C18 1.422(4) ?
C14 C15 1.357(5) ?
C14 H14 0.9300 ?
C15 C16 1.360(6) ?
C15 H15 0.9300 ?
C16 C17 1.376(5) ?
C16 H16 0.9300 ?
C17 C18 1.395(4) ?
C17 H17 0.9300 ?
C20 H20A 0.9600 ?
C20 H20B 0.9600 ?
C20 H20C 0.9600 ?
C22 H22A 0.9600 ?
C22 H22B 0.9600 ?
C22 H22C 0.9600 ?

loop_
_geom_hbond_atom_site_label_D
_geom_hbond_atom_site_label_H
_geom_hbond_atom_site_label_A
_geom_hbond_site_symmetry_A
_geom_hbond_distance_DH
_geom_hbond_distance_HA
_geom_hbond_distance_DA
_geom_hbond_angle_DHA
_geom_hbond_publ_flag
C10' H10D O6 3_556 0.97 2.39 3.155(12) 136 y
C20 H20B O2 4_465 0.96 2.40 3.319(5) 159 y
